data_4314335
loop_
_publ_author_name
'Paul D. Benny'
'Charles L. Barnes'
'Pamela M. Piekarski'
'John D. Lydon'
'Silvia S. Jurisson'

_publ_contact_author
; Dr. Silvia Jurisson
    Department of Chemistry
    University of Missouri - Columbia
    Columbia, Missouri 65211 USA
;
_publ_contact_author_email JurissonS@missouri.edu
_publ_contact_author_fax (573)882-2754
_publ_contact_author_phone (573)882-2107
_publ_section_title
;
 Synthesis and Characterization of Novel Rhenium(V) Tetradentate N2O2
 Schiff Base Monomer and Dimer Complexes
;
_journal_name_full 'Inorganic Chemistry'
_journal_page_first 6519
_journal_page_last 6527
_journal_paper_doi 10.1021/ic030240q
_journal_volume 42
_journal_year 2003
_chemical_formula_moiety 'C12 H18 N2 O7 Re2 '
_chemical_formula_sum 'C12 H18 N2 O7 Re2'
_chemical_formula_weight 674.69
_chemical_name_systematic ?
_space_group_IT_number 14
_symmetry_cell_setting monoclinic
_symmetry_space_group_name_Hall '-P 2ybc'
_symmetry_space_group_name_H-M 'P 1 21/c 1'
_cell_angle_alpha 90.0
_cell_angle_beta 92.7780(10)
_cell_angle_gamma 90.0
_cell_formula_units_Z 4
_cell_length_a 7.5547(4)
_cell_length_b 8.7409(5)
_cell_length_c 25.7794(13)
_cell_measurement_reflns_used 7685
_cell_measurement_temperature 293
_cell_measurement_theta_max 25.00
_cell_measurement_theta_min 5.00
_cell_volume 1700.34(16)
_computing_cell_refinement 'SAINT (Bruker, 1998)'
_computing_data_collection 'SMART (Bruker, 1998)'
_computing_data_reduction 'SAINT (Bruker, 1998)'
_computing_molecular_graphics 'ORTEP-III (Burnett & Johnson, 1996)'
_computing_publication_material 'NRCVAX TABLES'
_computing_structure_refinement 'NRCVAX LSTSQ'
_computing_structure_solution 'SHELXS-97 (Sheldrick, 1997)'
_diffrn_ambient_temperature 173(2)
_diffrn_measurement_device 'Bruker SMART CCD area detector'
_diffrn_measurement_method 'Omega scans'
_diffrn_radiation_monochromator graphite
_diffrn_radiation_source 'xray tube'
_diffrn_radiation_type 'Molybdenum K\a'
_diffrn_radiation_wavelength 0.71073
_diffrn_reflns_av_R_equivalents 0.023
_diffrn_reflns_limit_h_max 9
_diffrn_reflns_limit_h_min -9
_diffrn_reflns_limit_k_max 11
_diffrn_reflns_limit_k_min 0
_diffrn_reflns_limit_l_max 32
_diffrn_reflns_limit_l_min 0
_diffrn_reflns_number 10011
_diffrn_reflns_theta_max 27.00
_diffrn_reflns_theta_min 0.00
_diffrn_standards_decay_% 0.0
_exptl_absorpt_coefficient_mu 14.46
_exptl_absorpt_correction_T_max 1.00
_exptl_absorpt_correction_T_min 0.55
_exptl_absorpt_correction_type none
_exptl_absorpt_process_details
;
   Data were corrected for decay and absorption using the program SADABS
   based on the method of R.H. Blessing (Acta Cryst. A51, 33-38, 1995).
;
_exptl_crystal_colour brown
_exptl_crystal_density_diffrn 2.636
_exptl_crystal_density_method multi-scan
_exptl_crystal_description prism
_exptl_crystal_F_000 1230.41
_exptl_crystal_size_max 0.15
_exptl_crystal_size_mid 0.25
_exptl_crystal_size_min 0.30
_refine_diff_density_max 2.02
_refine_diff_density_min -1.64
_refine_ls_goodness_of_fit_obs 1.03
_refine_ls_hydrogen_treatment noref
_refine_ls_matrix_type full
_refine_ls_number_parameters 208
_refine_ls_number_reflns 3170
_refine_ls_R_factor_all 0.039
_refine_ls_R_factor_obs 0.039
_refine_ls_shift/esd_max 0.040
_refine_ls_structure_factor_coef F
_refine_ls_weighting_details 'w = 1/(\s^2^(F)+0.0020F^2^)'
_refine_ls_weighting_scheme calc
_refine_ls_wR_factor_all 0.058
_refine_ls_wR_factor_obs 0.058
_reflns_number_observed 3170
_reflns_number_total 3714
_reflns_observed_criterion 'Inet > 2.0\s(Inet)'
_cod_data_source_file ic030240q_3.cif
_cod_data_source_block (2)
_cod_depositor_comments
;
The following automatic conversions were performed:

'_atom_site_thermal_displace_type' tag value 'Uij' was replaced with
'Uani' value 23 times.

'_symmetry_cell_setting' value 'Monoclinic'
changed to 'monoclinic' according to the built-in table from CIF Core
dictionary named 'cif_core.dic' version 2.4.1 from 2010-06-29.

Automatic conversion script
Id: cif_fix_values 1646 2011-03-28 12:23:43Z adriana 

The following automatic conversions were performed:

'_refine_ls_weighting_scheme' value '1/(\s^2^(F)+0.0020F^2^)' was
changed to 'calc'. New tag '_refine_ls_weighting_details' was
created. The value of the new tag was set to 'w =
1/(\s^2^(F)+0.0020F^2^)'.

Automatic conversion script
Id: cif_fix_values 3143 2015-03-26 13:38:13Z robertas 
;
_cod_original_formula_sum 'C12 H18 N2 O7 Re2 '
_cod_database_code 4314335

loop_
_symmetry_equiv_pos_as_xyz
x,y,z
-x,-y,-z
-x,1/2+y,1/2-z
x,1/2-y,1/2+z

loop_
_atom_site_aniso_label
_atom_site_aniso_U_11
_atom_site_aniso_U_22
_atom_site_aniso_U_33
_atom_site_aniso_U_12
_atom_site_aniso_U_13
_atom_site_aniso_U_23
_atom_site_aniso_type_symbol
Re1 0.03091(21) 0.03357(23) 0.02627(20) 0.00687(14) 0.00411(13) -0.00217(14) Re
Re2 0.0468(3) 0.0360(3) 0.03583(23) -0.00351(16) 0.00917(17) -0.00798(16) Re
O1 0.042(4) 0.045(4) 0.032(3) 0.010(3) 0.015(3) 0.000(3) O
O2 0.044(4) 0.054(5) 0.032(3) 0.023(3) 0.004(3) 0.005(3) O
O3 0.040(4) 0.051(4) 0.044(4) 0.002(3) 0.000(3) -0.015(3) O
O4 0.053(4) 0.042(4) 0.031(3) 0.004(3) 0.008(3) -0.011(3) O
O5 0.074(6) 0.069(6) 0.039(4) -0.011(4) 0.004(4) -0.007(4) O
O6 0.097(7) 0.047(5) 0.079(6) 0.026(5) 0.013(5) -0.002(5) O
O7 0.064(6) 0.077(7) 0.084(6) -0.020(5) 0.016(5) -0.026(5) O
N1 0.036(4) 0.023(4) 0.037(4) 0.003(3) 0.000(3) -0.002(3) N
N2 0.049(5) 0.039(5) 0.020(3) 0.000(3) 0.008(3) 0.001(3) N
C1 0.040(5) 0.039(6) 0.043(5) -0.002(4) 0.011(4) -0.018(4) C
C2 0.040(5) 0.046(6) 0.042(5) 0.013(4) 0.010(4) -0.007(4) C
C3 0.030(4) 0.033(5) 0.045(5) 0.001(4) 0.000(4) -0.012(4) C
C4 0.061(7) 0.058(8) 0.041(6) 0.008(6) -0.005(5) 0.011(5) C
C5 0.071(8) 0.072(9) 0.044(6) 0.033(7) 0.012(5) 0.021(6) C
C6 0.044(6) 0.037(5) 0.040(5) -0.008(4) 0.015(4) -0.009(4) C
C7 0.037(5) 0.053(7) 0.050(6) 0.015(5) 0.019(4) 0.001(5) C
C8 0.042(5) 0.035(5) 0.048(5) 0.010(4) 0.006(4) -0.004(4) C
C9 0.052(7) 0.069(8) 0.041(6) 0.007(6) 0.015(5) -0.009(5) C
C10 0.036(5) 0.043(7) 0.079(8) 0.001(4) -0.001(5) 0.012(6) C
C11 0.073(8) 0.059(8) 0.063(7) -0.008(6) 0.035(7) 0.006(6) C
C12 0.056(7) 0.066(9) 0.089(9) 0.034(7) 0.011(7) 0.001(7) C

loop_
_atom_site_label
_atom_site_fract_x
_atom_site_fract_y
_atom_site_fract_z
_atom_site_U_iso_or_equiv
_atom_site_thermal_displace_type
_atom_site_calc_flag
_atom_site_refinement_flags
_atom_site_type_symbol
Re1 0.24850(5) 0.80162(4) 0.416206(12) 0.03016(17) Uani ? . Re
Re2 0.10897(5) 0.46571(5) 0.326630(14) 0.03932(20) Uani ? . Re
O1 0.0973(9) 0.7224(8) 0.47370(23) 0.039(3) Uani ? . O
O2 0.4079(9) 0.6219(9) 0.43395(24) 0.043(4) Uani ? . O
O3 0.3633(9) 0.9386(9) 0.4490(3) 0.045(4) Uani ? . O
O4 0.1050(10) 0.6034(8) 0.37570(23) 0.042(4) Uani ? . O
O5 0.1764(12) 0.5462(10) 0.2709(3) 0.060(5) Uani ? . O
O6 0.2500(14) 0.3231(10) 0.3441(4) 0.074(6) Uani ? . O
O7 -0.0990(12) 0.3900(12) 0.3160(4) 0.075(6) Uani ? . O
N1 0.0419(10) 0.9153(9) 0.3840(3) 0.032(4) Uani ? . N
N2 0.3420(11) 0.8218(9) 0.3445(3) 0.036(4) Uani ? . N
C1 -0.0580(13) 0.7770(12) 0.4834(4) 0.040(5) Uani ? . C
C2 -0.1531(13) 0.8816(13) 0.4539(4) 0.042(5) Uani ? . C
C3 -0.1131(12) 0.9409(11) 0.4049(4) 0.036(5) Uani ? . C
C4 0.0640(17) 0.9587(14) 0.3284(4) 0.054(6) Uani ? . C
C5 0.2521(18) 0.9450(16) 0.3139(4) 0.062(7) Uani ? . C
C6 0.4722(13) 0.7403(12) 0.3259(4) 0.040(5) Uani ? . C
C7 0.5614(13) 0.6226(13) 0.3541(4) 0.046(5) Uani ? . C
C8 0.5296(13) 0.5723(12) 0.4046(4) 0.041(5) Uani ? . C
C9 -0.1309(16) 0.7148(15) 0.5319(4) 0.054(7) Uani ? . C
C10 -0.2472(14) 1.0383(13) 0.3759(5) 0.053(6) Uani ? . C
C11 0.5292(18) 0.7713(15) 0.2712(5) 0.064(7) Uani ? . C
C12 0.6345(18) 0.4431(17) 0.4269(6) 0.070(8) Uani ? . C
H2 -0.273 0.924 0.470 0.0527 Uiso ? . H
H4a 0.028 1.078 0.324 0.0634 Uiso ? . H
H4b -0.021 0.890 0.303 0.0634 Uiso ? . H
H5a 0.322 1.052 0.320 0.0721 Uiso ? . H
H5b 0.254 0.915 0.273 0.0721 Uiso ? . H
H7 0.665 0.564 0.335 0.0570 Uiso ? . H
H9a -0.038 0.634 0.549 0.0643 Uiso ? . H
H9b -0.151 0.808 0.559 0.0643 Uiso ? . H
H9c -0.256 0.658 0.523 0.0643 Uiso ? . H
H10a -0.197 1.075 0.339 0.0627 Uiso ? . H
H10b -0.367 0.973 0.369 0.0627 Uiso ? . H
H10c -0.275 1.137 0.399 0.0627 Uiso ? . H
H11a 0.453 0.865 0.254 0.0749 Uiso ? . H
H11b 0.668 0.800 0.272 0.0749 Uiso ? . H
H11c 0.505 0.669 0.248 0.0749 Uiso ? . H
H12a 0.594 0.418 0.466 0.0803 Uiso ? . H
H12b 0.615 0.343 0.403 0.0803 Uiso ? . H
H12c 0.773 0.475 0.428 0.0803 Uiso ? . H

loop_
_atom_type_symbol
_atom_type_description
_atom_type_scat_dispersion_real
_atom_type_scat_dispersion_imag
_atom_type_scat_source
C ? 0.002 0.002 'International Tables Vol. IV Table 2.2B'
H ? 0.000 0.000 'International Tables Vol. IV Table 2.2B'
N ? 0.004 0.003 'International Tables Vol. IV Table 2.2B'
O ? 0.008 0.006 'International Tables Vol. IV Table 2.2B'
Re ? -1.598 7.232 'International Tables Vol. IV Table 2.2B'

loop_
_geom_angle_atom_site_label_1
_geom_angle_atom_site_label_2
_geom_angle_atom_site_label_3
_geom_angle
_geom_angle_site_symmetry_1
_geom_angle_site_symmetry_2
_geom_angle_site_symmetry_3
_geom_angle_publ_flag
O1 RE1 O2 85.4(3) ? ? ? ?
O1 RE1 O3 99.8(3) ? ? ? ?
O1 RE1 N1 91.0(3) ? ? ? ?
O1 RE1 N2 158.4(3) ? ? ? ?
O2 RE1 O3 98.8(3) ? ? ? ?
O2 RE1 N1 158.0(3) ? ? ? ?
O2 RE1 N2 92.5(3) ? ? ? ?
O3 RE1 N1 103.2(3) ? ? ? ?
O3 RE1 N2 101.7(3) ? ? ? ?
N1 RE1 N2 83.0(3) ? ? ? ?
O4 RE2 O5 110.1(4) ? ? ? ?
O4 RE2 O6 110.4(4) ? ? ? ?
O4 RE2 O7 109.5(4) ? ? ? ?
O5 RE2 O6 108.7(5) ? ? ? ?
O5 RE2 O7 109.5(4) ? ? ? ?
O6 RE2 O7 108.6(5) ? ? ? ?
RE1 O1 C1 123.9(6) ? ? ? ?
RE1 O2 C8 124.2(6) ? ? ? ?
RE1 N1 C3 127.0(6) ? ? ? ?
RE1 N1 C4 113.7(6) ? ? ? ?
C3 N1 C4 119.0(8) ? ? ? ?
RE1 N2 C5 112.4(6) ? ? ? ?
RE1 N2 C6 125.8(7) ? ? ? ?
C5 N2 C6 121.8(8) ? ? ? ?
O1 C1 C2 126.3(9) ? ? ? ?
O1 C1 C9 113.5(9) ? ? ? ?
C2 C1 C9 120.2(9) ? ? ? ?
C1 C2 C3 127.8(9) ? ? ? ?
C1 C2 H2 116.1(9) ? ? ? ?
C3 C2 H2 116.1(9) ? ? ? ?
N1 C3 C2 122.0(9) ? ? ? ?
N1 C3 C10 118.8(9) ? ? ? ?
C2 C3 C10 119.1(9) ? ? ? ?
N1 C4 C5 111.8(9) ? ? ? ?
N1 C4 H4a 107.8(9) ? ? ? ?
N1 C4 H4b 110.1(10) ? ? ? ?
C5 C4 H4a 106.9(11) ? ? ? ?
C5 C4 H4b 110.7(11) ? ? ? ?
H4a C4 H4b 109.5(9) ? ? ? ?
N2 C5 C4 110.0(9) ? ? ? ?
N2 C5 H5a 109.7(11) ? ? ? ?
N2 C5 H5b 108.1(10) ? ? ? ?
C4 C5 H5a 111.0(10) ? ? ? ?
C4 C5 H5b 108.5(11) ? ? ? ?
H5a C5 H5b 109.5(10) ? ? ? ?
N2 C6 C7 123.3(8) ? ? ? ?
N2 C6 C11 119.4(10) ? ? ? ?
C7 C6 C11 117.3(9) ? ? ? ?
C6 C7 C8 127.3(8) ? ? ? ?
C6 C7 H7 116.6(9) ? ? ? ?
C8 C7 H7 116.1(9) ? ? ? ?
O2 C8 C7 126.5(9) ? ? ? ?
O2 C8 C12 114.3(9) ? ? ? ?
C7 C8 C12 119.1(9) ? ? ? ?
C1 C9 H9a 109.1(9) ? ? ? ?
C1 C9 H9b 109.2(11) ? ? ? ?
C1 C9 H9c 110.2(9) ? ? ? ?
H9a C9 H9b 109.5(10) ? ? ? ?
H9a C9 H9c 109.5(11) ? ? ? ?
H9b C9 H9c 109.5(9) ? ? ? ?
C3 C10 H10a 110.4(9) ? ? ? ?
C3 C10 H10b 109.2(9) ? ? ? ?
C3 C10 H10c 108.8(10) ? ? ? ?
H10a C10 H10b 109.5(11) ? ? ? ?
H10a C10 H10c 109.5(9) ? ? ? ?
H10b C10 H10c 109.5(10) ? ? ? ?
C6 C11 H11a 109.8(10) ? ? ? ?
C6 C11 H11b 110.6(11) ? ? ? ?
C6 C11 H11c 108.0(10) ? ? ? ?
H11a C11 H11b 109.5(11) ? ? ? ?
H11a C11 H11c 109.5(12) ? ? ? ?
H11b C11 H11c 109.5(11) ? ? ? ?
C8 C12 H12a 110.4(9) ? ? ? ?
C8 C12 H12b 109.6(12) ? ? ? ?
C8 C12 H12c 108.5(12) ? ? ? ?
H12a C12 H12b 109.5(14) ? ? ? ?
H12a C12 H12c 109.5(13) ? ? ? ?

loop_
_geom_bond_atom_site_label_1
_geom_bond_atom_site_label_2
_geom_bond_distance
_geom_bond_site_symmetry_1
_geom_bond_site_symmetry_2
_geom_bond_publ_flag
RE1 O1 2.036(6) ? ? ?
RE1 O2 2.019(6) ? ? ?
RE1 O3 1.682(7) ? ? ?
RE1 N1 1.996(7) ? ? ?
RE1 N2 2.018(7) ? ? ?
RE2 O4 1.747(6) ? ? ?
RE2 O5 1.700(8) ? ? ?
RE2 O6 1.687(9) ? ? ?
RE2 O7 1.715(9) ? ? ?
O1 C1 1.302(12) ? ? ?
O2 C8 1.293(11) ? ? ?
N1 C3 1.331(12) ? ? ?
N1 C4 1.502(13) ? ? ?
N2 C5 1.482(14) ? ? ?
N2 C6 1.324(13) ? ? ?
C1 C2 1.370(15) ? ? ?
C1 C9 1.493(15) ? ? ?
C2 C3 1.411(14) ? ? ?
C2 H2 1.080(9) ? ? ?
C3 C10 1.495(14) ? ? ?
C4 C5 1.491(18) ? ? ?
C4 H4a 1.080(12) ? ? ?
C4 H4b 1.080(12) ? ? ?
C5 H5a 1.080(16) ? ? ?
C5 H5b 1.080(12) ? ? ?
C6 C7 1.412(16) ? ? ?
C6 C11 1.518(14) ? ? ?
C7 C8 1.406(14) ? ? ?
C7 H7 1.080(9) ? ? ?
C8 C12 1.480(16) ? ? ?
C9 H9a 1.080(13) ? ? ?
C9 H9b 1.080(11) ? ? ?
C9 H9c 1.080(13) ? ? ?
C10 H10a 1.080(12) ? ? ?
C10 H10b 1.080(11) ? ? ?
C10 H10c 1.080(12) ? ? ?
C11 H11a 1.080(14) ? ? ?
C11 H11b 1.080(13) ? ? ?
C11 H11c 1.080(13) ? ? ?
C12 H12a 1.080(14) ? ? ?
C12 H12b 1.080(15) ? ? ?

loop_
_geom_contact_atom_site_label_1
_geom_contact_atom_site_label_2
_geom_contact_distance
_geom_contact_site_symmetry_1
_geom_contact_site_symmetry_2
_geom_contact_publ_flag
? ? ? ? ? ?

loop_
_geom_torsion_atom_site_label_1
_geom_torsion_atom_site_label_2
_geom_torsion_atom_site_label_3
_geom_torsion_atom_site_label_4
_geom_torsion
_geom_torsion_site_symmetry_1
_geom_torsion_site_symmetry_2
_geom_torsion_site_symmetry_3
_geom_torsion_site_symmetry_4
_geom_torsion_publ_flag
? ? ? ? ? ? ? ? ? ?
